data_4343840
loop_
_publ_author_name
'Erben, Mauricio F.'
'Della V\'edova, Carlos O.'
'Willner, Helge'
'Trautner, Frank'
'Oberhammer, Heinz'
'Boese, Ronald'

_publ_section_title
;
 Fluoroformyl Trifluoroacetyl Disulfide, FC(O)SSC(O)CF3:
 Synthesis, Structure in Solid and Gaseous States, and
 Conformational Properties
;
_journal_coden_ASTM INOCAJ
_journal_issue 20
_journal_name_full 'Inorganic Chemistry'
_journal_page_first 7070
_journal_page_last 7077
_journal_paper_doi 10.1021/ic0506862
_journal_volume 44
_journal_year 2005
_chemical_formula_sum 'C3 F4 O2 S2'
_chemical_name_systematic 'F C (O) S S C (O) C F3'
_space_group_IT_number 14
_symmetry_space_group_name_Hall '-P 2yn'
_symmetry_space_group_name_H-M 'P 1 21/n 1'
_cell_angle_alpha 90
_cell_angle_beta 90
_cell_angle_gamma 90
_cell_formula_units_Z 4
_cell_length_a 5.24
_cell_length_b 23.319
_cell_length_c 6.196
_cell_volume 757.099
_cod_data_source_file Erben_INOCAJ_2005_612.cif
_cod_data_source_block C3F4O2S2
_cod_original_cell_volume 757.0989
_cod_original_sg_symbol_Hall '-P 2ybc (x-z,y,z)'
_cod_database_code 4343840

loop_
_symmetry_equiv_pos_as_xyz
x,y,z
-x+1/2,y+1/2,-z+1/2
-x,-y,-z
x-1/2,-y-1/2,z-1/2

loop_
_atom_site_label
_atom_site_type_symbol
_atom_site_fract_x
_atom_site_fract_y
_atom_site_fract_z
_atom_site_occupancy
_atom_site_U_iso_or_equiv
F4 F-1 0.5613 0.0323 0.7985 1 0.0
C2 C+4 0.6658 0.1196 0.6627 1 0.0
O2 O-2 0.8244 0.1585 0.6978 1 0.0
F2 F-1 0.8536 0.0316 0.6397 1 0.0
S1 S-2 0.2769 0.1961 0.315 1 0.0
F3 F-1 0.9653 0.0663 0.9821 1 0.0
O1 O-2 0.5438 0.1389 0.975 1 0.0
C3 C+4 0.7636 0.0613 0.7769 1 0.0
F1 F-1 0.398 0.2249 -0.0229 1 0.0
S2 S-2 0.3103 0.119 0.4709 1 0.0
C1 C+4 0.4295 0.1795 0.1161 1 0.0
